data_4081368
loop_
_publ_author_name
'Frutos-Pedre Roberto'
'Gonz\'alez-Herrero, Pablo'
'Vicente, Jos\'e'
'Jones, Peter G.'

_publ_section_title
;
 Reactivity of Ortho-Palladated Benzamides toward CO, Isocyanides, and
 Alkynes. Synthesis of Functionalized Isoindolin-1-ones and
 4,5-Disubstituted Benzo[c]azepine-1,3-diones
;
_journal_issue 16
_journal_name_full Organometallics
_journal_page_first 4664
_journal_paper_doi 10.1021/om4006406
_journal_volume 32
_journal_year 2013
_chemical_formula_sum 'C18 H15 N O2'
_chemical_formula_weight 277.31
_chemical_name_systematic
; 
 ? 
;
_space_group_IT_number 2
_symmetry_cell_setting triclinic
_symmetry_space_group_name_Hall '-P 1'
_symmetry_space_group_name_H-M 'P -1'
_atom_sites_solution_hydrogens geom
_atom_sites_solution_primary direct
_atom_sites_solution_secondary difmap
_audit_creation_method SHELXL-97
_cell_angle_alpha 115.140(10)
_cell_angle_beta 105.462(10)
_cell_angle_gamma 98.329(10)
_cell_formula_units_Z 2
_cell_length_a 8.8386(10)
_cell_length_b 9.2130(10)
_cell_length_c 10.0650(10)
_cell_measurement_reflns_used 17583
_cell_measurement_temperature 100(2)
_cell_measurement_theta_max 75.7795
_cell_measurement_theta_min 5.2128
_cell_volume 683.09(16)
_computing_cell_refinement
; 
CrysAlisPro, Oxford Diffraction Ltd., 
Version 1.171.35.21 (release 20-01-2012 CrysAlis171 .NET) 
(compiled Jan 23 2012,18:06:46) 
;
_computing_data_collection
; 
CrysAlisPro, Oxford Diffraction Ltd., 
Version 1.171.35.21 (release 20-01-2012 CrysAlis171 .NET) 
(compiled Jan 23 2012,18:06:46) 
;
_computing_data_reduction
; 
CrysAlisPro, Oxford Diffraction Ltd., 
Version 1.171.35.21 (release 20-01-2012 CrysAlis171 .NET) 
(compiled Jan 23 2012,18:06:46) 
;
_computing_molecular_graphics 'Siemens XP'
_computing_publication_material SHELXL-97
_computing_structure_refinement 'SHELXL-97 (Sheldrick, 1997)'
_computing_structure_solution 'SHELXS-97 (Sheldrick, 1990)'
_diffrn_ambient_temperature 100(2)
_diffrn_detector_area_resol_mean 10.3543
_diffrn_measured_fraction_theta_full 0.998
_diffrn_measured_fraction_theta_max 0.993
_diffrn_measurement_device_type 'Oxford Diffraction Xcalibur, Atlas, Nova'
_diffrn_measurement_method \w-scan
_diffrn_radiation_monochromator mirror
_diffrn_radiation_source 'Nova (Cu) X-ray Source'
_diffrn_radiation_type CuK\a
_diffrn_radiation_wavelength 1.54184
_diffrn_reflns_av_R_equivalents 0.0289
_diffrn_reflns_av_sigmaI/netI 0.0125
_diffrn_reflns_limit_h_max 10
_diffrn_reflns_limit_h_min -11
_diffrn_reflns_limit_k_max 11
_diffrn_reflns_limit_k_min -11
_diffrn_reflns_limit_l_max 12
_diffrn_reflns_limit_l_min -12
_diffrn_reflns_number 23688
_diffrn_reflns_theta_full 75.00
_diffrn_reflns_theta_max 75.97
_diffrn_reflns_theta_min 5.22
_exptl_absorpt_coefficient_mu 0.705
_exptl_absorpt_correction_T_max 1.00000
_exptl_absorpt_correction_T_min 0.67308
_exptl_absorpt_correction_type multi-scan
_exptl_absorpt_process_details
; 
CrysAlisPro, Oxford Diffraction Ltd., 
Version 1.171.35.21 (release 20-01-2012 CrysAlis171 .NET) 
(compiled Jan 23 2012,18:06:46) 
;
_exptl_crystal_colour colourless
_exptl_crystal_density_diffrn 1.348
_exptl_crystal_density_meas ?
_exptl_crystal_density_method 'not measured'
_exptl_crystal_description prism
_exptl_crystal_F_000 292
_exptl_crystal_size_max 0.10
_exptl_crystal_size_mid 0.08
_exptl_crystal_size_min 0.05
_refine_diff_density_max 0.271
_refine_diff_density_min -0.157
_refine_diff_density_rms 0.035
_refine_ls_extinction_coef 0.0080(8)
_refine_ls_extinction_expression Fc^*^=kFc[1+0.001xFc^2^\l^3^/sin(2\q)]^-1/4^
_refine_ls_extinction_method SHELXL
_refine_ls_goodness_of_fit_ref 1.028
_refine_ls_hydrogen_treatment constr
_refine_ls_matrix_type full
_refine_ls_number_parameters 193
_refine_ls_number_reflns 2827
_refine_ls_number_restraints 0
_refine_ls_restrained_S_all 1.028
_refine_ls_R_factor_all 0.0332
_refine_ls_R_factor_gt 0.0318
_refine_ls_shift/su_max 0.000
_refine_ls_shift/su_mean 0.000
_refine_ls_structure_factor_coef Fsqd
_refine_ls_weighting_details 'calc w=1/[\s^2^(Fo^2^)+(0.0376P)^2^+0.2577P] where P=(Fo^2^+2Fc^2^)/3'
_refine_ls_weighting_scheme calc
_refine_ls_wR_factor_gt 0.0799
_refine_ls_wR_factor_ref 0.0812
_reflns_number_gt 2683
_reflns_number_total 2827
_reflns_threshold_expression >2sigma(I)
_cod_data_source_file om4006406_si_002.cif
_cod_data_source_block rebif
_cod_depositor_comments
;
The following automatic conversions were performed:

'_exptl_crystal_density_meas' value 'not measured' was changed to '?'
- the value is perceived as not measured.

Automatic conversion script
Id: cif_fix_values 3008 2015-01-20 13:52:24Z robertas 
;
_cod_original_cell_volume 683.09(13)
_cod_database_code 4081368

loop_
_symmetry_equiv_pos_as_xyz
'x, y, z'
'-x, -y, -z'

loop_
_atom_site_label
_atom_site_type_symbol
_atom_site_fract_x
_atom_site_fract_y
_atom_site_fract_z
_atom_site_U_iso_or_equiv
_atom_site_adp_type
_atom_site_occupancy
_atom_site_symmetry_multiplicity
_atom_site_calc_flag
_atom_site_refinement_flags
C1 C 0.12675(12) 0.30204(12) 0.28537(11) 0.0178(2) Uani 1 1 d .
O1 O 0.03024(9) 0.28721(9) 0.34893(9) 0.02420(18) Uani 1 1 d .
N2 N 0.15171(10) 0.43814(10) 0.25858(10) 0.01757(19) Uani 1 1 d .
C3 C 0.26018(12) 0.47551(12) 0.19015(11) 0.0167(2) Uani 1 1 d .
O2 O 0.22003(9) 0.53431(9) 0.10313(9) 0.02132(17) Uani 1 1 d .
C4 C 0.43286(12) 0.47138(12) 0.24815(11) 0.0167(2) Uani 1 1 d .
C5 C 0.47802(12) 0.34286(12) 0.26042(11) 0.0169(2) Uani 1 1 d .
C5A C 0.35859(12) 0.18156(12) 0.20946(11) 0.0166(2) Uani 1 1 d .
C6 C 0.40845(13) 0.03547(13) 0.15444(12) 0.0205(2) Uani 1 1 d .
H6 H 0.5153 0.0445 0.1502 0.025 Uiso 1 1 calc R
C7 C 0.30697(14) -0.12082(13) 0.10634(13) 0.0224(2) Uani 1 1 d .
H7 H 0.3440 -0.2171 0.0690 0.027 Uiso 1 1 calc R
C8 C 0.15069(13) -0.13661(13) 0.11279(12) 0.0212(2) Uani 1 1 d .
H8 H 0.0794 -0.2437 0.0781 0.025 Uiso 1 1 calc R
C9 C 0.10041(12) 0.00541(13) 0.17027(12) 0.0195(2) Uani 1 1 d .
H9 H -0.0055 -0.0050 0.1769 0.023 Uiso 1 1 calc R
C9A C 0.20161(12) 0.16470(12) 0.21909(11) 0.0167(2) Uani 1 1 d .
C10 C 0.03374(13) 0.53635(13) 0.27885(13) 0.0219(2) Uani 1 1 d .
H10A H -0.0697 0.4746 0.1876 0.033 Uiso 1 1 calc R
H10B H 0.0794 0.6448 0.2874 0.033 Uiso 1 1 calc R
H10C H 0.0132 0.5548 0.3750 0.033 Uiso 1 1 calc R
C11 C 0.65769(12) 0.35388(13) 0.32074(13) 0.0210(2) Uani 1 1 d .
H11A H 0.6902 0.2933 0.2314 0.032 Uiso 1 1 calc R
H11B H 0.6751 0.3036 0.3899 0.032 Uiso 1 1 calc R
H11C H 0.7242 0.4719 0.3801 0.032 Uiso 1 1 calc R
C12 C 0.55359(12) 0.62904(12) 0.28601(12) 0.0174(2) Uani 1 1 d .
C13 C 0.64851(13) 0.62594(13) 0.19494(13) 0.0215(2) Uani 1 1 d .
H13 H 0.6386 0.5226 0.1085 0.026 Uiso 1 1 calc R
C14 C 0.75776(13) 0.77341(14) 0.23002(14) 0.0254(2) Uani 1 1 d .
H14 H 0.8216 0.7701 0.1669 0.031 Uiso 1 1 calc R
C15 C 0.77439(13) 0.92565(13) 0.35658(14) 0.0242(2) Uani 1 1 d .
H15 H 0.8497 1.0260 0.3807 0.029 Uiso 1 1 calc R
C16 C 0.67974(13) 0.92928(13) 0.44721(13) 0.0232(2) Uani 1 1 d .
H16 H 0.6905 1.0326 0.5341 0.028 Uiso 1 1 calc R
C17 C 0.56906(13) 0.78227(13) 0.41140(12) 0.0204(2) Uani 1 1 d .
H17 H 0.5033 0.7863 0.4731 0.025 Uiso 1 1 calc R

loop_
_atom_site_aniso_label
_atom_site_aniso_U_11
_atom_site_aniso_U_22
_atom_site_aniso_U_33
_atom_site_aniso_U_23
_atom_site_aniso_U_13
_atom_site_aniso_U_12
C1 0.0143(5) 0.0186(5) 0.0189(5) 0.0089(4) 0.0057(4) 0.0025(4)
O1 0.0235(4) 0.0242(4) 0.0319(4) 0.0151(3) 0.0176(3) 0.0071(3)
N2 0.0150(4) 0.0176(4) 0.0228(4) 0.0104(3) 0.0093(3) 0.0058(3)
C3 0.0164(5) 0.0136(4) 0.0191(5) 0.0070(4) 0.0073(4) 0.0035(4)
O2 0.0202(4) 0.0236(4) 0.0265(4) 0.0161(3) 0.0100(3) 0.0088(3)
C4 0.0150(5) 0.0185(5) 0.0175(5) 0.0087(4) 0.0079(4) 0.0041(4)
C5 0.0154(5) 0.0200(5) 0.0167(4) 0.0093(4) 0.0073(4) 0.0047(4)
C5A 0.0169(5) 0.0183(5) 0.0165(4) 0.0103(4) 0.0058(4) 0.0050(4)
C6 0.0206(5) 0.0223(5) 0.0239(5) 0.0135(4) 0.0106(4) 0.0086(4)
C7 0.0280(5) 0.0189(5) 0.0241(5) 0.0118(4) 0.0110(4) 0.0103(4)
C8 0.0233(5) 0.0174(5) 0.0217(5) 0.0109(4) 0.0060(4) 0.0023(4)
C9 0.0172(5) 0.0208(5) 0.0214(5) 0.0121(4) 0.0062(4) 0.0035(4)
C9A 0.0169(5) 0.0181(5) 0.0168(4) 0.0101(4) 0.0059(4) 0.0046(4)
C10 0.0189(5) 0.0217(5) 0.0301(5) 0.0133(4) 0.0130(4) 0.0097(4)
C11 0.0155(5) 0.0237(5) 0.0265(5) 0.0145(4) 0.0075(4) 0.0058(4)
C12 0.0141(4) 0.0187(5) 0.0213(5) 0.0115(4) 0.0062(4) 0.0048(4)
C13 0.0206(5) 0.0184(5) 0.0260(5) 0.0093(4) 0.0118(4) 0.0052(4)
C14 0.0225(5) 0.0246(5) 0.0345(6) 0.0155(5) 0.0167(5) 0.0055(4)
C15 0.0194(5) 0.0190(5) 0.0326(6) 0.0135(4) 0.0072(4) 0.0021(4)
C16 0.0244(5) 0.0182(5) 0.0223(5) 0.0080(4) 0.0055(4) 0.0049(4)
C17 0.0205(5) 0.0220(5) 0.0209(5) 0.0113(4) 0.0088(4) 0.0065(4)

loop_
_atom_type_symbol
_atom_type_description
_atom_type_scat_dispersion_real
_atom_type_scat_dispersion_imag
_atom_type_scat_source
C C 0.0181 0.0091 'International Tables Vol C Tables 4.2.6.8 and 6.1.1.4'
H H 0.0000 0.0000 'International Tables Vol C Tables 4.2.6.8 and 6.1.1.4'
N N 0.0311 0.0180 'International Tables Vol C Tables 4.2.6.8 and 6.1.1.4'
O O 0.0492 0.0322 'International Tables Vol C Tables 4.2.6.8 and 6.1.1.4'

loop_
_geom_angle_atom_site_label_1
_geom_angle_atom_site_label_2
_geom_angle_atom_site_label_3
_geom_angle
O1 C1 N2 119.25(9)
O1 C1 C9A 120.27(9)
N2 C1 C9A 120.06(8)
C1 N2 C3 126.46(8)
C1 N2 C10 116.58(8)
C3 N2 C10 116.09(8)
O2 C3 N2 119.37(9)
O2 C3 C4 120.86(9)
N2 C3 C4 118.85(8)
C5 C4 C3 125.71(9)
C5 C4 C12 123.23(9)
C3 C4 C12 111.02(8)
C4 C5 C5A 123.11(9)
C4 C5 C11 120.67(9)
C5A C5 C11 116.15(8)
C9A C5A C6 117.48(9)
C9A C5A C5 124.74(9)
C6 C5A C5 117.71(9)
C7 C6 C5A 122.17(10)
C6 C7 C8 119.85(9)
C9 C8 C7 119.13(9)
C8 C9 C9A 121.72(9)
C9 C9A C5A 119.61(9)
C9 C9A C1 112.88(9)
C5A C9A C1 127.43(9)
C13 C12 C17 118.87(9)
C13 C12 C4 121.01(9)
C17 C12 C4 120.10(9)
C14 C13 C12 120.29(10)
C13 C14 C15 120.62(10)
C16 C15 C14 119.24(10)
C15 C16 C17 120.28(10)
C16 C17 C12 120.68(10)

loop_
_geom_bond_atom_site_label_1
_geom_bond_atom_site_label_2
_geom_bond_distance
C1 O1 1.2194(12)
C1 N2 1.3901(13)
C1 C9A 1.4982(14)
N2 C3 1.4036(13)
N2 C10 1.4756(12)
C3 O2 1.2164(12)
C3 C4 1.4941(13)
C4 C5 1.3458(14)
C4 C12 1.5025(13)
C5 C5A 1.4815(13)
C5 C11 1.5125(14)
C5A C9A 1.4074(14)
C5A C6 1.4075(14)
C6 C7 1.3836(15)
C7 C8 1.3895(16)
C8 C9 1.3808(15)
C9 C9A 1.4028(14)
C12 C13 1.3927(14)
C12 C17 1.3937(14)
C13 C14 1.3905(15)
C14 C15 1.3907(16)
C15 C16 1.3864(16)
C16 C17 1.3910(15)

loop_
_geom_hbond_atom_site_label_D
_geom_hbond_atom_site_label_H
_geom_hbond_atom_site_label_A
_geom_hbond_distance_DH
_geom_hbond_distance_HA
_geom_hbond_distance_DA
_geom_hbond_angle_DHA
_geom_hbond_site_symmetry_A
C7 H7 O2 0.95 2.59 3.1430(13) 117.5 1_545
C8 H8 O2 0.95 2.61 3.1458(13) 116.3 1_545

loop_
_geom_torsion_atom_site_label_1
_geom_torsion_atom_site_label_2
_geom_torsion_atom_site_label_3
_geom_torsion_atom_site_label_4
_geom_torsion
O1 C1 N2 C3 178.61(9)
C9A C1 N2 C3 -8.86(14)
O1 C1 N2 C10 -12.47(14)
C9A C1 N2 C10 160.06(9)
C1 N2 C3 O2 142.96(10)
C10 N2 C3 O2 -26.00(13)
C1 N2 C3 C4 -47.95(13)
C10 N2 C3 C4 143.08(9)
O2 C3 C4 C5 -138.71(11)
N2 C3 C4 C5 52.37(14)
O2 C3 C4 C12 38.91(12)
N2 C3 C4 C12 -130.01(9)
C3 C4 C5 C5A 3.03(15)
C12 C4 C5 C5A -174.32(9)
C3 C4 C5 C11 179.85(9)
C12 C4 C5 C11 2.51(15)
C4 C5 C5A C9A -33.74(15)
C11 C5 C5A C9A 149.30(10)
C4 C5 C5A C6 149.45(10)
C11 C5 C5A C6 -27.50(13)
C9A C5A C6 C7 2.00(15)
C5 C5A C6 C7 179.04(9)
C5A C6 C7 C8 -0.51(16)
C6 C7 C8 C9 -1.22(16)
C7 C8 C9 C9A 1.43(15)
C8 C9 C9A C5A 0.11(15)
C8 C9 C9A C1 -176.88(9)
C6 C5A C9A C9 -1.77(14)
C5 C5A C9A C9 -178.58(9)
C6 C5A C9A C1 174.74(9)
C5 C5A C9A C1 -2.07(16)
O1 C1 C9A C9 28.47(13)
N2 C1 C9A C9 -143.98(9)
O1 C1 C9A C5A -148.24(10)
N2 C1 C9A C5A 39.32(15)
C5 C4 C12 C13 66.29(14)
C3 C4 C12 C13 -111.40(10)
C5 C4 C12 C17 -115.37(11)
C3 C4 C12 C17 66.94(12)
C17 C12 C13 C14 0.59(15)
C4 C12 C13 C14 178.96(9)
C12 C13 C14 C15 0.28(17)
C13 C14 C15 C16 -0.46(17)
C14 C15 C16 C17 -0.23(16)
C15 C16 C17 C12 1.12(16)
C13 C12 C17 C16 -1.29(15)
C4 C12 C17 C16 -179.67(9)
